data_2222844
loop_
_publ_author_name
'Miao, Jinling'
'Zhao, Zhitong'
'Chen, Hongwei'
'Wang, Daqi'
'Nie, Yong'

_publ_section_title
;
 Bis{2-[(2-pyridyl)iminomethyl]phenolato}copper(II)
;
_journal_coeditor_code PV2176
_journal_issue 8
_journal_name_full 'Acta Crystallographica Section E'
_journal_page_first m904
_journal_paper_doi 10.1107/S1600536809026051
_journal_volume 65
_journal_year 2009
_chemical_formula_iupac '[Cu (C12 H9 N2 O)2]'
_chemical_formula_moiety 'C24 H18 Cu N4 O2'
_chemical_formula_sum 'C24 H18 Cu N4 O2'
_chemical_formula_weight 457.96
_chemical_name_systematic
;
Bis{2-[(2-pyridyl)iminomethyl]phenolato}copper(II)
;
_space_group_IT_number 2
_symmetry_cell_setting triclinic
_symmetry_space_group_name_Hall '-P 1'
_symmetry_space_group_name_H-M 'P -1'
_atom_sites_solution_hydrogens geom
_atom_sites_solution_primary direct
_atom_sites_solution_secondary difmap
_audit_creation_method SHELXL-97
_cell_angle_alpha 106.884(2)
_cell_angle_beta 90.3740(10)
_cell_angle_gamma 90.2890(10)
_cell_formula_units_Z 1
_cell_length_a 3.8142(5)
_cell_length_b 11.2170(10)
_cell_length_c 11.9001(12)
_cell_measurement_reflns_used 1475
_cell_measurement_temperature 298(2)
_cell_measurement_theta_max 27.513
_cell_measurement_theta_min 2.197
_cell_volume 487.16(9)
_computing_cell_refinement 'SAINT (Bruker, 2001)'
_computing_data_collection 'SMART (Bruker, 2001)'
_computing_data_reduction 'SAINT (Bruker, 2001)'
_computing_molecular_graphics 'SHELXTL (Sheldrick, 2008)'
_computing_publication_material 'SHELXTL (Sheldrick, 2008)'
_computing_structure_refinement 'SHELXL97 (Sheldrick, 2008)'
_computing_structure_solution 'SHELXS97 (Sheldrick, 2008)'
_diffrn_ambient_temperature 298(2)
_diffrn_measured_fraction_theta_full 0.984
_diffrn_measured_fraction_theta_max 0.984
_diffrn_measurement_device_type 'Bruker SMART 1000 CCD area-detector'
_diffrn_measurement_method '\f and \w'
_diffrn_radiation_monochromator graphite
_diffrn_radiation_source 'fine-focus sealed tube'
_diffrn_radiation_type MoK\a
_diffrn_radiation_wavelength 0.71073
_diffrn_reflns_av_R_equivalents 0.0145
_diffrn_reflns_av_sigmaI/netI 0.0313
_diffrn_reflns_limit_h_max 4
_diffrn_reflns_limit_h_min -4
_diffrn_reflns_limit_k_max 13
_diffrn_reflns_limit_k_min -13
_diffrn_reflns_limit_l_max 14
_diffrn_reflns_limit_l_min -9
_diffrn_reflns_number 2547
_diffrn_reflns_theta_full 25.02
_diffrn_reflns_theta_max 25.02
_diffrn_reflns_theta_min 1.79
_exptl_absorpt_coefficient_mu 1.152
_exptl_absorpt_correction_T_max 0.8462
_exptl_absorpt_correction_T_min 0.6496
_exptl_absorpt_correction_type multi-scan
_exptl_absorpt_process_details '(SADABS; Bruker, 2001)'
_exptl_crystal_colour brown
_exptl_crystal_density_diffrn 1.561
_exptl_crystal_density_method 'not measured'
_exptl_crystal_description needle
_exptl_crystal_F_000 235
_exptl_crystal_size_max 0.41
_exptl_crystal_size_mid 0.17
_exptl_crystal_size_min 0.15
_refine_diff_density_max 0.266
_refine_diff_density_min -0.286
_refine_ls_extinction_method none
_refine_ls_goodness_of_fit_ref 1.066
_refine_ls_hydrogen_treatment constr
_refine_ls_matrix_type full
_refine_ls_number_parameters 142
_refine_ls_number_reflns 1695
_refine_ls_number_restraints 0
_refine_ls_restrained_S_all 1.066
_refine_ls_R_factor_all 0.0401
_refine_ls_R_factor_gt 0.0326
_refine_ls_shift/su_max 0.000
_refine_ls_shift/su_mean 0.000
_refine_ls_structure_factor_coef Fsqd
_refine_ls_weighting_details 'calc w=1/[\s^2^(Fo^2^)+(0.0266P)^2^+0.355P] where P=(Fo^2^+2Fc^2^)/3'
_refine_ls_weighting_scheme calc
_refine_ls_wR_factor_gt 0.0725
_refine_ls_wR_factor_ref 0.0768
_reflns_number_gt 1481
_reflns_number_total 1695
_reflns_threshold_expression I>2\s(I)
_cod_data_source_file pv2176.cif
_cod_data_source_block I
_cod_depositor_comments
;
The following automatic conversions were performed:
'_symmetry_cell_setting' value 'Triclinic' changed to 'triclinic'
according to '/home/saulius/struct/CIF-dictionaries/cif_core.dic'
dictionary named 'cif_core.dic' version 2.4.1 from 2010-06-29.

Automatic conversion script
Id: cif_fix_enum 1527 2010-12-29 10:47:43Z saulius 

The following automatic conversions were performed:

'_symmetry_cell_setting' value 'Triclinic' changed to 'triclinic'
according to /home/saulius/struct/CIF-dictionaries/cif_core.dic
dictionary named 'cif_core.dic' version 2.4.1 from 2010-06-29.

Automatic conversion script
Id: cif_fix_values 1715 2011-07-08 13:25:40Z adriana 
;
_cod_database_code 2222844
_cod_database_fobs_code 2222844

loop_
_symmetry_equiv_pos_as_xyz
'x, y, z'
'-x, -y, -z'

loop_
_atom_site_type_symbol
_atom_site_label
_atom_site_fract_x
_atom_site_fract_y
_atom_site_fract_z
_atom_site_U_iso_or_equiv
_atom_site_adp_type
_atom_site_calc_flag
_atom_site_refinement_flags
_atom_site_occupancy
_atom_site_disorder_assembly
_atom_site_disorder_group
Cu Cu1 0.5000 0.5000 0.5000 0.03882(17) Uani d S 1 . .
N N1 0.2225(6) 0.15806(19) 0.55001(19) 0.0400(5) Uani d . 1 . .
N N2 0.4891(5) 0.31537(17) 0.48298(17) 0.0305(5) Uani d . 1 . .
O O1 0.8250(5) 0.46999(15) 0.37229(15) 0.0413(5) Uani d . 1 . .
C C1 0.5395(7) 0.2344(2) 0.3821(2) 0.0331(6) Uani d . 1 . .
H H1 0.4927 0.1517 0.3774 0.040 Uiso calc R 1 . .
C C2 0.6590(7) 0.2583(2) 0.2773(2) 0.0325(6) Uani d . 1 . .
C C3 0.7979(7) 0.3757(2) 0.2770(2) 0.0326(6) Uani d . 1 . .
C C4 0.9196(7) 0.3865(3) 0.1691(2) 0.0389(6) Uani d . 1 . .
H H4 1.0121 0.4623 0.1658 0.047 Uiso calc R 1 . .
C C5 0.9057(7) 0.2886(3) 0.0689(2) 0.0459(7) Uani d . 1 . .
H H5 0.9870 0.2994 -0.0010 0.055 Uiso calc R 1 . .
C C6 0.7726(8) 0.1734(3) 0.0696(2) 0.0494(7) Uani d . 1 . .
H H6 0.7657 0.1072 0.0011 0.059 Uiso calc R 1 . .
C C7 0.6524(8) 0.1595(2) 0.1727(2) 0.0427(7) Uani d . 1 . .
H H7 0.5635 0.0825 0.1738 0.051 Uiso calc R 1 . .
C C8 0.4001(6) 0.2651(2) 0.5769(2) 0.0316(6) Uani d . 1 . .
C C9 0.5106(7) 0.3277(3) 0.6892(2) 0.0412(6) Uani d . 1 . .
H H9 0.6317 0.4030 0.7045 0.049 Uiso calc R 1 . .
C C10 0.4374(8) 0.2761(3) 0.7780(3) 0.0494(7) Uani d . 1 . .
H H10 0.5085 0.3160 0.8547 0.059 Uiso calc R 1 . .
C C11 0.2574(8) 0.1647(3) 0.7520(3) 0.0509(8) Uani d . 1 . .
H H11 0.2045 0.1278 0.8105 0.061 Uiso calc R 1 . .
C C12 0.1583(8) 0.1094(3) 0.6381(3) 0.0491(8) Uani d . 1 . .
H H12 0.0394 0.0335 0.6208 0.059 Uiso calc R 1 . .

loop_
_atom_site_aniso_label
_atom_site_aniso_U_11
_atom_site_aniso_U_22
_atom_site_aniso_U_33
_atom_site_aniso_U_12
_atom_site_aniso_U_13
_atom_site_aniso_U_23
Cu1 0.0584(3) 0.0241(2) 0.0318(3) -0.0022(2) 0.0154(2) 0.00443(18)
N1 0.0457(14) 0.0298(11) 0.0452(13) -0.0023(10) 0.0071(11) 0.0116(10)
N2 0.0343(12) 0.0261(10) 0.0306(11) -0.0019(9) 0.0037(9) 0.0073(9)
O1 0.0597(13) 0.0304(9) 0.0301(10) -0.0079(9) 0.0143(9) 0.0029(8)
C1 0.0363(15) 0.0233(12) 0.0375(14) 0.0001(10) 0.0005(11) 0.0054(11)
C2 0.0341(14) 0.0286(13) 0.0312(13) 0.0052(11) 0.0027(11) 0.0030(10)
C3 0.0335(14) 0.0330(13) 0.0290(13) 0.0046(11) 0.0036(11) 0.0051(11)
C4 0.0384(16) 0.0444(15) 0.0339(14) -0.0010(12) 0.0047(12) 0.0112(12)
C5 0.0437(17) 0.065(2) 0.0258(14) 0.0025(14) 0.0037(12) 0.0081(13)
C6 0.0526(19) 0.0517(18) 0.0318(15) 0.0027(14) 0.0007(13) -0.0071(13)
C7 0.0480(17) 0.0340(14) 0.0391(15) 0.0012(12) 0.0020(13) -0.0006(12)
C8 0.0324(14) 0.0280(12) 0.0363(14) 0.0036(10) 0.0045(11) 0.0120(11)
C9 0.0401(16) 0.0438(16) 0.0404(16) -0.0012(12) -0.0032(12) 0.0136(13)
C10 0.0501(18) 0.064(2) 0.0370(16) 0.0118(15) 0.0021(13) 0.0186(14)
C11 0.0545(19) 0.0555(19) 0.0544(19) 0.0185(15) 0.0182(15) 0.0336(16)
C12 0.0541(19) 0.0367(15) 0.063(2) 0.0027(13) 0.0179(15) 0.0240(14)

loop_
_atom_type_symbol
_atom_type_description
_atom_type_scat_dispersion_real
_atom_type_scat_dispersion_imag
_atom_type_scat_source
C C 0.0033 0.0016 'International Tables Vol C Tables 4.2.6.8 and 6.1.1.4'
H H 0.0000 0.0000 'International Tables Vol C Tables 4.2.6.8 and 6.1.1.4'
O O 0.0106 0.0060 'International Tables Vol C Tables 4.2.6.8 and 6.1.1.4'
N N 0.0061 0.0033 'International Tables Vol C Tables 4.2.6.8 and 6.1.1.4'
Cu Cu 0.3201 1.2651 'International Tables Vol C Tables 4.2.6.8 and 6.1.1.4'

loop_
_geom_angle_atom_site_label_1
_geom_angle_atom_site_label_2
_geom_angle_atom_site_label_3
_geom_angle_site_symmetry_1
_geom_angle_site_symmetry_3
_geom_angle
_geom_angle_publ_flag
O1 Cu1 O1 . 2_666 180.0000(10) ?
O1 Cu1 N2 . 2_666 90.50(8) ?
O1 Cu1 N2 2_666 2_666 89.50(7) ?
O1 Cu1 N2 . . 89.50(7) ?
O1 Cu1 N2 2_666 . 90.50(8) ?
N2 Cu1 N2 2_666 . 180.0000(10) ?
C8 N1 C12 . . 116.8(2) ?
C1 N2 C8 . . 115.7(2) ?
C1 N2 Cu1 . . 120.87(16) ?
C8 N2 Cu1 . . 123.30(15) ?
C3 O1 Cu1 . . 123.48(16) ?
N2 C1 C2 . . 127.1(2) ?
N2 C1 H1 . . 116.4 ?
C2 C1 H1 . . 116.4 ?
C7 C2 C3 . . 119.6(2) ?
C7 C2 C1 . . 118.2(2) ?
C3 C2 C1 . . 122.1(2) ?
O1 C3 C4 . . 120.4(2) ?
O1 C3 C2 . . 122.7(2) ?
C4 C3 C2 . . 116.9(2) ?
C5 C4 C3 . . 121.8(3) ?
C5 C4 H4 . . 119.1 ?
C3 C4 H4 . . 119.1 ?
C4 C5 C6 . . 121.3(3) ?
C4 C5 H5 . . 119.4 ?
C6 C5 H5 . . 119.4 ?
C7 C6 C5 . . 118.6(3) ?
C7 C6 H6 . . 120.7 ?
C5 C6 H6 . . 120.7 ?
C6 C7 C2 . . 121.8(3) ?
C6 C7 H7 . . 119.1 ?
C2 C7 H7 . . 119.1 ?
N1 C8 C9 . . 123.6(2) ?
N1 C8 N2 . . 117.7(2) ?
C9 C8 N2 . . 118.7(2) ?
C10 C9 C8 . . 118.3(3) ?
C10 C9 H9 . . 120.9 ?
C8 C9 H9 . . 120.9 ?
C9 C10 C11 . . 119.2(3) ?
C9 C10 H10 . . 120.4 ?
C11 C10 H10 . . 120.4 ?
C12 C11 C10 . . 118.4(3) ?
C12 C11 H11 . . 120.8 ?
C10 C11 H11 . . 120.8 ?
N1 C12 C11 . . 123.8(3) ?
N1 C12 H12 . . 118.1 ?
C11 C12 H12 . . 118.1 ?

loop_
_geom_bond_atom_site_label_1
_geom_bond_atom_site_label_2
_geom_bond_site_symmetry_2
_geom_bond_distance
_geom_bond_publ_flag
Cu1 O1 . 1.9212(17) ?
Cu1 O1 2_666 1.9212(17) ?
Cu1 N2 2_666 2.0216(19) ?
Cu1 N2 . 2.0216(19) ?
N1 C8 . 1.330(3) ?
N1 C12 . 1.339(3) ?
N2 C1 . 1.294(3) ?
N2 C8 . 1.433(3) ?
O1 C3 . 1.310(3) ?
C1 C2 . 1.426(3) ?
C1 H1 . 0.9300 ?
C2 C7 . 1.406(3) ?
C2 C3 . 1.419(3) ?
C3 C4 . 1.406(3) ?
C4 C5 . 1.366(4) ?
C4 H4 . 0.9300 ?
C5 C6 . 1.388(4) ?
C5 H5 . 0.9300 ?
C6 C7 . 1.363(4) ?
C6 H6 . 0.9300 ?
C7 H7 . 0.9300 ?
C8 C9 . 1.379(4) ?
C9 C10 . 1.373(4) ?
C9 H9 . 0.9300 ?
C10 C11 . 1.376(4) ?
C10 H10 . 0.9300 ?
C11 C12 . 1.366(4) ?
C11 H11 . 0.9300 ?
C12 H12 . 0.9300 ?

loop_
_geom_hbond_atom_site_label_D
_geom_hbond_atom_site_label_H
_geom_hbond_atom_site_label_A
_geom_hbond_site_symmetry_A
_geom_hbond_distance_DH
_geom_hbond_distance_HA
_geom_hbond_distance_DA
_geom_hbond_angle_DHA
_geom_hbond_publ_flag
C1 H1 N1 1_555 0.930 2.29 2.684(3) 105 y

loop_
_geom_torsion_atom_site_label_1
_geom_torsion_atom_site_label_2
_geom_torsion_atom_site_label_3
_geom_torsion_atom_site_label_4
_geom_torsion_site_symmetry_1
_geom_torsion_site_symmetry_2
_geom_torsion_site_symmetry_3
_geom_torsion_site_symmetry_4
_geom_torsion
_geom_torsion_publ_flag
O1 Cu1 N2 C1 . . . . -29.5(2) ?
O1 Cu1 N2 C1 2_666 . . . 150.5(2) ?
O1 Cu1 N2 C8 . . . . 155.47(19) ?
O1 Cu1 N2 C8 2_666 . . . -24.53(19) ?
N2 Cu1 O1 C3 2_666 . . . -138.9(2) ?
N2 Cu1 O1 C3 . . . . 41.1(2) ?
C8 N2 C1 C2 . . . . -174.2(2) ?
Cu1 N2 C1 C2 . . . . 10.4(4) ?
N2 C1 C2 C7 . . . . -171.7(3) ?
N2 C1 C2 C3 . . . . 11.3(4) ?
Cu1 O1 C3 C4 . . . . 149.6(2) ?
Cu1 O1 C3 C2 . . . . -32.7(3) ?
C7 C2 C3 O1 . . . . -177.1(2) ?
C1 C2 C3 O1 . . . . -0.2(4) ?
C7 C2 C3 C4 . . . . 0.7(4) ?
C1 C2 C3 C4 . . . . 177.6(2) ?
O1 C3 C4 C5 . . . . 177.8(2) ?
C2 C3 C4 C5 . . . . -0.1(4) ?
C3 C4 C5 C6 . . . . -0.5(4) ?
C4 C5 C6 C7 . . . . 0.5(4) ?
C5 C6 C7 C2 . . . . 0.2(4) ?
C3 C2 C7 C6 . . . . -0.8(4) ?
C1 C2 C7 C6 . . . . -177.8(3) ?
C12 N1 C8 C9 . . . . -1.5(4) ?
C12 N1 C8 N2 . . . . 176.5(2) ?
C1 N2 C8 N1 . . . . -30.6(3) ?
Cu1 N2 C8 N1 . . . . 144.60(19) ?
C1 N2 C8 C9 . . . . 147.5(2) ?
Cu1 N2 C8 C9 . . . . -37.2(3) ?
N1 C8 C9 C10 . . . . 0.8(4) ?
N2 C8 C9 C10 . . . . -177.2(2) ?
C8 C9 C10 C11 . . . . -0.1(4) ?
C9 C10 C11 C12 . . . . 0.0(4) ?
C8 N1 C12 C11 . . . . 1.5(4) ?
C10 C11 C12 N1 . . . . -0.8(5) ?
